data_7016480
loop_
_publ_author_name
'Yang, En-Cui'
'Liu, Zhong-Yi'
'Li, Ya-Ling'
'Wang, Jing-Yi'
'Zhao, Xiao-Jun'

_publ_section_title
;
 A Kagom\'e layer-based 3D Mn(II) framework showing coexistence of
 spin-canting, spin-frustration, field-induced metamagnetic and
 spin-flop transitions.
;
_journal_issue 34
_journal_name_full 'Dalton transactions (Cambridge, England : 2003)'
_journal_page_first 8513
_journal_page_last 8516
_journal_paper_doi 10.1039/c1dt10633c
_journal_volume 40
_journal_year 2011
_chemical_formula_sum 'C30 H18 Mn3 N12 O12'
_chemical_formula_weight 903.38
_chemical_name_systematic
;
?
;
_space_group_IT_number 14
_symmetry_cell_setting monoclinic
_symmetry_space_group_name_Hall '-P 2ybc'
_symmetry_space_group_name_H-M 'P 1 21/c 1'
_atom_sites_solution_hydrogens geom
_atom_sites_solution_primary direct
_atom_sites_solution_secondary difmap
_audit_creation_method SHELXL-97
_cell_angle_alpha 90.00
_cell_angle_beta 101.3780(10)
_cell_angle_gamma 90.00
_cell_formula_units_Z 2
_cell_length_a 9.5348(5)
_cell_length_b 13.7828(6)
_cell_length_c 12.7311(6)
_cell_measurement_reflns_used 4880
_cell_measurement_temperature 150(2)
_cell_measurement_theta_max 28.31
_cell_measurement_theta_min 2.63
_cell_volume 1640.19(14)
_computing_cell_refinement 'Bruker SAINT'
_computing_data_collection 'Bruker APEX2'
_computing_data_reduction 'Bruker SAINT'
_computing_molecular_graphics 'Bruker SHELXTL'
_computing_publication_material 'Bruker SHELXTL'
_computing_structure_refinement 'SHELXL-97 (Sheldrick, 1997)'
_computing_structure_solution 'SHELXS-97 (Sheldrick, 1990)'
_diffrn_ambient_temperature 150(2)
_diffrn_measured_fraction_theta_full 0.999
_diffrn_measured_fraction_theta_max 0.999
_diffrn_measurement_device_type 'Bruker APEX-II CCD'
_diffrn_measurement_method '\f and \w scans'
_diffrn_radiation_monochromator graphite
_diffrn_radiation_source 'fine-focus sealed tube'
_diffrn_radiation_type MoK\a
_diffrn_radiation_wavelength 0.71073
_diffrn_reflns_av_R_equivalents 0.0196
_diffrn_reflns_av_sigmaI/netI 0.0216
_diffrn_reflns_limit_h_max 11
_diffrn_reflns_limit_h_min -10
_diffrn_reflns_limit_k_max 14
_diffrn_reflns_limit_k_min -16
_diffrn_reflns_limit_l_max 15
_diffrn_reflns_limit_l_min -11
_diffrn_reflns_number 8181
_diffrn_reflns_theta_full 25.01
_diffrn_reflns_theta_max 25.01
_diffrn_reflns_theta_min 2.18
_diffrn_standards_number 0
_exptl_absorpt_coefficient_mu 1.224
_exptl_absorpt_correction_T_max 0.8874
_exptl_absorpt_correction_T_min 0.8670
_exptl_absorpt_correction_type multi-scan
_exptl_absorpt_process_details SADABS
_exptl_crystal_colour pale-yellow
_exptl_crystal_density_diffrn 1.829
_exptl_crystal_density_meas ?
_exptl_crystal_density_method 'not measured'
_exptl_crystal_description BLOCK
_exptl_crystal_F_000 906
_exptl_crystal_size_max 0.12
_exptl_crystal_size_mid 0.11
_exptl_crystal_size_min 0.10
_refine_diff_density_max 0.327
_refine_diff_density_min -0.262
_refine_diff_density_rms 0.051
_refine_ls_extinction_method none
_refine_ls_goodness_of_fit_ref 1.076
_refine_ls_hydrogen_treatment constr
_refine_ls_matrix_type full
_refine_ls_number_parameters 259
_refine_ls_number_reflns 2888
_refine_ls_number_restraints 0
_refine_ls_restrained_S_all 1.076
_refine_ls_R_factor_all 0.0285
_refine_ls_R_factor_gt 0.0241
_refine_ls_shift/su_max 0.001
_refine_ls_shift/su_mean 0.000
_refine_ls_structure_factor_coef Fsqd
_refine_ls_weighting_details 'calc w=1/[\s^2^(Fo^2^)+(0.0310P)^2^+0.8300P] where P=(Fo^2^+2Fc^2^)/3'
_refine_ls_weighting_scheme calc
_refine_ls_wR_factor_gt 0.0611
_refine_ls_wR_factor_ref 0.0636
_reflns_number_gt 2588
_reflns_number_total 2888
_reflns_threshold_expression >2sigma(I)
_cod_data_source_file c1dt10633c.txt
_cod_data_source_block n101101a
_cod_depositor_comments
;
The following automatic conversions were performed:

'_symmetry_cell_setting' value 'Monoclinic' changed to 'monoclinic'
according to /home/saulius/struct/CIF-dictionaries/cif_core.dic
dictionary named 'cif_core.dic' version 2.4.1 from
2010-06-29.

'_exptl_absorpt_correction_type' value 'MULTI-SCAN'
changed to 'multi-scan' according to
/home/saulius/struct/CIF-dictionaries/cif_core.dic dictionary named
'cif_core.dic' version 2.4.1 from 2010-06-29.

Automatic conversion script
Id: cif_fix_values 1715 2011-07-08 13:25:40Z adriana 

The following automatic conversions were performed:

'_exptl_crystal_density_meas' value 'NONE' was changed to '?' - the
value is perceived as not measured.

Automatic conversion script
Id: cif_fix_values 3008 2015-01-20 13:52:24Z robertas 
;
_cod_original_sg_symbol_H-M P2(1)/c
_cod_database_code 7016480

loop_
_symmetry_equiv_pos_as_xyz
'x, y, z'
'-x, y+1/2, -z+1/2'
'-x, -y, -z'
'x, -y-1/2, z-1/2'

loop_
_atom_site_label
_atom_site_type_symbol
_atom_site_fract_x
_atom_site_fract_y
_atom_site_fract_z
_atom_site_U_iso_or_equiv
_atom_site_adp_type
_atom_site_occupancy
_atom_site_symmetry_multiplicity
_atom_site_calc_flag
_atom_site_refinement_flags
Mn1 Mn 1.0000 0.0000 0.0000 0.01439(11) Uani 1 2 d S
Mn2 Mn 1.03215(3) 0.245727(19) -0.07111(2) 0.01605(10) Uani 1 1 d .
O1 O 0.89501(13) 0.11328(9) -0.11046(10) 0.0181(3) Uani 1 1 d .
O2 O 0.77129(15) 0.24614(9) -0.09604(12) 0.0247(3) Uani 1 1 d .
O3 O 0.24199(14) 0.18858(10) -0.06607(11) 0.0251(3) Uani 1 1 d .
O4 O 0.17934(14) 0.03293(10) -0.06427(11) 0.0238(3) Uani 1 1 d .
O5 O 0.46162(18) -0.22103(12) -0.17010(15) 0.0427(4) Uani 1 1 d .
O6 O 0.64686(18) -0.18725(12) -0.23720(15) 0.0448(4) Uani 1 1 d .
N1 N 1.02453(17) 0.11639(11) 0.12768(12) 0.0186(3) Uani 1 1 d .
N2 N 1.03227(17) 0.21052(12) 0.09897(12) 0.0196(4) Uani 1 1 d .
N3 N 1.02351(18) 0.26752(12) 0.17944(12) 0.0205(4) Uani 1 1 d .
N4 N 1.00878(17) 0.21164(11) 0.26255(12) 0.0183(3) Uani 1 1 d .
N5 N 1.13550(18) 0.10812(12) 0.46460(13) 0.0239(4) Uani 1 1 d .
N6 N 0.54772(19) -0.16372(13) -0.19485(15) 0.0296(4) Uani 1 1 d .
C1 C 1.0102(2) 0.11960(13) 0.22969(14) 0.0172(4) Uani 1 1 d .
C2 C 0.9975(2) 0.03464(15) 0.30127(16) 0.0239(4) Uani 1 1 d .
H2A H 0.9967 -0.0261 0.2597 0.029 Uiso 1 1 calc R
H2B H 0.9055 0.0390 0.3259 0.029 Uiso 1 1 calc R
C3 C 1.1190(2) 0.03062(14) 0.39795(16) 0.0234(4) Uani 1 1 d .
C4 C 1.2467(2) 0.10624(16) 0.54935(16) 0.0284(5) Uani 1 1 d .
H4 H 1.2610 0.1608 0.5959 0.034 Uiso 1 1 calc R
C5 C 1.3393(2) 0.02970(17) 0.57118(18) 0.0340(5) Uani 1 1 d .
H5A H 1.4164 0.0317 0.6311 0.041 Uiso 1 1 calc R
C6 C 1.3190(3) -0.05048(17) 0.5048(2) 0.0355(5) Uani 1 1 d .
H6 H 1.3807 -0.1050 0.5192 0.043 Uiso 1 1 calc R
C7 C 1.2069(2) -0.04994(15) 0.41654(19) 0.0315(5) Uani 1 1 d .
H7 H 1.1909 -0.1042 0.3696 0.038 Uiso 1 1 calc R
C8 C 0.6422(2) 0.09612(14) -0.13156(15) 0.0189(4) Uani 1 1 d .
C9 C 0.5143(2) 0.13035(14) -0.10823(14) 0.0189(4) Uani 1 1 d .
H9 H 0.5061 0.1966 -0.0896 0.023 Uiso 1 1 calc R
C10 C 0.3982(2) 0.06803(14) -0.11209(14) 0.0182(4) Uani 1 1 d .
C11 C 0.4088(2) -0.02875(14) -0.14035(15) 0.0208(4) Uani 1 1 d .
H11 H 0.3314 -0.0723 -0.1408 0.025 Uiso 1 1 calc R
C12 C 0.5343(2) -0.06020(14) -0.16777(15) 0.0212(4) Uani 1 1 d .
C13 C 0.6507(2) -0.00002(14) -0.16440(15) 0.0207(4) Uani 1 1 d .
H13 H 0.7355 -0.0236 -0.1841 0.025 Uiso 1 1 calc R
C14 C 0.7750(2) 0.15776(14) -0.11258(14) 0.0189(4) Uani 1 1 d .
C15 C 0.2628(2) 0.10021(14) -0.07852(14) 0.0187(4) Uani 1 1 d .

loop_
_atom_site_aniso_label
_atom_site_aniso_U_11
_atom_site_aniso_U_22
_atom_site_aniso_U_33
_atom_site_aniso_U_23
_atom_site_aniso_U_13
_atom_site_aniso_U_12
Mn1 0.0154(2) 0.0155(2) 0.0133(2) -0.00212(15) 0.00524(15) -0.00091(15)
Mn2 0.02014(17) 0.01632(16) 0.01285(16) 0.00164(11) 0.00605(12) -0.00023(11)
O1 0.0156(7) 0.0224(7) 0.0170(7) 0.0018(5) 0.0048(5) 0.0010(5)
O2 0.0232(8) 0.0216(8) 0.0308(8) -0.0002(6) 0.0088(6) 0.0006(6)
O3 0.0217(8) 0.0254(8) 0.0305(8) 0.0007(6) 0.0107(6) 0.0041(6)
O4 0.0178(7) 0.0306(8) 0.0247(8) -0.0001(6) 0.0083(6) -0.0026(6)
O5 0.0416(10) 0.0291(8) 0.0585(12) -0.0096(8) 0.0127(9) -0.0059(8)
O6 0.0335(10) 0.0426(10) 0.0611(12) -0.0260(9) 0.0163(8) 0.0002(8)
N1 0.0216(9) 0.0180(8) 0.0168(8) -0.0015(6) 0.0055(7) 0.0001(7)
N2 0.0238(9) 0.0197(8) 0.0159(8) -0.0003(7) 0.0051(7) 0.0011(7)
N3 0.0276(9) 0.0193(8) 0.0150(8) -0.0008(6) 0.0053(7) 0.0020(7)
N4 0.0231(9) 0.0188(8) 0.0141(8) -0.0002(6) 0.0064(6) 0.0013(7)
N5 0.0284(10) 0.0236(9) 0.0193(9) 0.0012(7) 0.0038(7) 0.0005(7)
N6 0.0241(10) 0.0291(10) 0.0330(10) -0.0102(8) -0.0003(8) -0.0004(8)
C1 0.0160(10) 0.0208(10) 0.0147(9) -0.0009(8) 0.0025(7) 0.0005(8)
C2 0.0296(12) 0.0234(10) 0.0193(10) -0.0006(8) 0.0059(9) -0.0034(9)
C3 0.0283(11) 0.0221(10) 0.0213(10) 0.0031(8) 0.0083(9) -0.0038(9)
C4 0.0304(12) 0.0326(12) 0.0213(11) 0.0017(9) 0.0027(9) -0.0011(9)
C5 0.0301(13) 0.0424(14) 0.0280(12) 0.0121(10) 0.0019(10) 0.0019(10)
C6 0.0321(13) 0.0322(12) 0.0421(14) 0.0123(11) 0.0071(11) 0.0056(10)
C7 0.0381(14) 0.0222(11) 0.0363(13) 0.0030(9) 0.0126(10) -0.0002(9)
C8 0.0171(10) 0.0247(10) 0.0153(9) 0.0036(8) 0.0040(7) 0.0016(8)
C9 0.0221(11) 0.0206(10) 0.0137(9) 0.0040(8) 0.0026(8) 0.0016(8)
C10 0.0172(10) 0.0257(10) 0.0119(9) 0.0044(8) 0.0029(7) 0.0026(8)
C11 0.0190(10) 0.0264(10) 0.0160(10) 0.0021(8) 0.0012(8) -0.0024(8)
C12 0.0209(11) 0.0241(10) 0.0180(10) -0.0030(8) 0.0023(8) 0.0017(8)
C13 0.0164(10) 0.0296(11) 0.0158(10) -0.0004(8) 0.0025(7) 0.0040(8)
C14 0.0196(10) 0.0253(11) 0.0125(9) 0.0016(8) 0.0045(8) 0.0010(8)
C15 0.0168(10) 0.0275(11) 0.0111(9) 0.0012(8) 0.0014(7) -0.0005(8)

loop_
_atom_type_symbol
_atom_type_description
_atom_type_scat_dispersion_real
_atom_type_scat_dispersion_imag
_atom_type_scat_source
C C 0.0033 0.0016 'International Tables Vol C Tables 4.2.6.8 and 6.1.1.4'
H H 0.0000 0.0000 'International Tables Vol C Tables 4.2.6.8 and 6.1.1.4'
N N 0.0061 0.0033 'International Tables Vol C Tables 4.2.6.8 and 6.1.1.4'
O O 0.0106 0.0060 'International Tables Vol C Tables 4.2.6.8 and 6.1.1.4'
Mn Mn 0.3368 0.7283 'International Tables Vol C Tables 4.2.6.8 and 6.1.1.4'

loop_
_geom_angle_atom_site_label_1
_geom_angle_atom_site_label_2
_geom_angle_atom_site_label_3
_geom_angle
_geom_angle_site_symmetry_1
_geom_angle_site_symmetry_3
O4 Mn1 O4 180.0 1_655 3_655
O4 Mn1 O1 84.26(5) 1_655 .
O4 Mn1 O1 95.74(5) 3_655 .
O4 Mn1 O1 95.74(5) 1_655 3_755
O4 Mn1 O1 84.26(5) 3_655 3_755
O1 Mn1 O1 180.00(6) . 3_755
O4 Mn1 N1 81.32(5) 1_655 3_755
O4 Mn1 N1 98.69(5) 3_655 3_755
O1 Mn1 N1 94.26(5) . 3_755
O1 Mn1 N1 85.74(5) 3_755 3_755
O4 Mn1 N1 98.68(5) 1_655 .
O4 Mn1 N1 81.31(5) 3_655 .
O1 Mn1 N1 85.74(5) . .
O1 Mn1 N1 94.26(5) 3_755 .
N1 Mn1 N1 180.00(6) 3_755 .
O3 Mn2 N4 92.54(6) 1_655 4_565
O3 Mn2 N2 94.00(6) 1_655 .
N4 Mn2 N2 173.42(6) 4_565 .
O3 Mn2 O1 101.97(5) 1_655 .
N4 Mn2 O1 93.41(5) 4_565 .
N2 Mn2 O1 85.87(5) . .
O3 Mn2 N5 87.35(6) 1_655 4_565
N4 Mn2 N5 84.90(6) 4_565 4_565
N2 Mn2 N5 94.75(6) . 4_565
O1 Mn2 N5 170.60(6) . 4_565
O3 Mn2 O2 157.87(5) 1_655 .
N4 Mn2 O2 88.09(5) 4_565 .
N2 Mn2 O2 86.09(5) . .
O1 Mn2 O2 55.92(4) . .
N5 Mn2 O2 114.72(5) 4_565 .
C14 O1 Mn1 129.58(11) . .
C14 O1 Mn2 95.35(11) . .
Mn1 O1 Mn2 105.21(5) . .
C14 O2 Mn2 87.57(11) . .
C15 O3 Mn2 121.74(12) . 1_455
C15 O4 Mn1 143.86(13) . 1_455
C1 N1 N2 104.63(14) . .
C1 N1 Mn1 135.02(13) . .
N2 N1 Mn1 119.27(11) . .
N3 N2 N1 110.44(14) . .
N3 N2 Mn2 130.23(12) . .
N1 N2 Mn2 118.91(11) . .
N2 N3 N4 107.86(15) . .
C1 N4 N3 106.84(14) . .
C1 N4 Mn2 123.91(12) . 4_566
N3 N4 Mn2 127.60(12) . 4_566
C3 N5 C4 117.37(18) . .
C3 N5 Mn2 126.00(13) . 4_566
C4 N5 Mn2 114.87(13) . 4_566
O6 N6 O5 123.99(19) . .
O6 N6 C12 117.99(18) . .
O5 N6 C12 117.97(17) . .
N1 C1 N4 110.22(16) . .
N1 C1 C2 126.91(16) . .
N4 C1 C2 122.87(16) . .
C1 C2 C3 112.38(16) . .
C1 C2 H2A 109.1 . .
C3 C2 H2A 109.1 . .
C1 C2 H2B 109.1 . .
C3 C2 H2B 109.1 . .
H2A C2 H2B 107.9 . .
N5 C3 C7 122.3(2) . .
N5 C3 C2 117.11(17) . .
C7 C3 C2 120.58(19) . .
N5 C4 C5 123.2(2) . .
N5 C4 H4 118.4 . .
C5 C4 H4 118.4 . .
C4 C5 C6 119.1(2) . .
C4 C5 H5A 120.5 . .
C6 C5 H5A 120.5 . .
C5 C6 C7 118.9(2) . .
C5 C6 H6 120.6 . .
C7 C6 H6 120.6 . .
C3 C7 C6 119.1(2) . .
C3 C7 H7 120.5 . .
C6 C7 H7 120.5 . .
C9 C8 C13 119.37(18) . .
C9 C8 C14 121.26(17) . .
C13 C8 C14 119.14(17) . .
C8 C9 C10 120.40(18) . .
C8 C9 H9 119.8 . .
C10 C9 H9 119.8 . .
C11 C10 C9 120.16(17) . .
C11 C10 C15 117.81(17) . .
C9 C10 C15 121.88(17) . .
C12 C11 C10 118.51(18) . .
C12 C11 H11 120.7 . .
C10 C11 H11 120.7 . .
C13 C12 C11 122.39(18) . .
C13 C12 N6 118.75(17) . .
C11 C12 N6 118.74(18) . .
C12 C13 C8 119.04(18) . .
C12 C13 H13 120.5 . .
C8 C13 H13 120.5 . .
O2 C14 O1 121.15(18) . .
O2 C14 C8 122.14(17) . .
O1 C14 C8 116.67(16) . .
O3 C15 O4 125.43(18) . .
O3 C15 C10 119.34(17) . .
O4 C15 C10 115.22(17) . .

loop_
_geom_bond_atom_site_label_1
_geom_bond_atom_site_label_2
_geom_bond_distance
_geom_bond_site_symmetry_2
Mn1 O4 2.0860(13) 1_655
Mn1 O4 2.0861(13) 3_655
Mn1 O1 2.2049(12) .
Mn1 O1 2.2050(12) 3_755
Mn1 N1 2.2628(15) 3_755
Mn1 N1 2.2628(15) .
Mn2 O3 2.1394(13) 1_655
Mn2 N4 2.1664(15) 4_565
Mn2 N2 2.2188(15) .
Mn2 O1 2.2439(13) .
Mn2 N5 2.2492(17) 4_565
Mn2 O2 2.4445(14) .
O1 C14 1.294(2) .
O2 C14 1.238(2) .
O3 C15 1.249(2) .
O3 Mn2 2.1394(13) 1_455
O4 C15 1.258(2) .
O4 Mn1 2.0860(13) 1_455
O5 N6 1.224(2) .
O6 N6 1.221(2) .
N1 C1 1.333(2) .
N1 N2 1.354(2) .
N2 N3 1.307(2) .
N3 N4 1.338(2) .
N4 C1 1.337(2) .
N4 Mn2 2.1665(15) 4_566
N5 C3 1.354(3) .
N5 C4 1.356(3) .
N5 Mn2 2.2491(17) 4_566
N6 C12 1.479(3) .
C1 C2 1.503(3) .
C2 C3 1.516(3) .
C2 H2A 0.9900 .
C2 H2B 0.9900 .
C3 C7 1.383(3) .
C4 C5 1.369(3) .
C4 H4 0.9500 .
C5 C6 1.382(3) .
C5 H5A 0.9500 .
C6 C7 1.389(3) .
C6 H6 0.9500 .
C7 H7 0.9500 .
C8 C9 1.393(3) .
C8 C13 1.397(3) .
C8 C14 1.504(3) .
C9 C10 1.395(3) .
C9 H9 0.9500 .
C10 C11 1.390(3) .
C10 C15 1.505(3) .
C11 C12 1.381(3) .
C11 H11 0.9500 .
C12 C13 1.380(3) .
C13 H13 0.9500 .

loop_
_geom_torsion_atom_site_label_1
_geom_torsion_atom_site_label_2
_geom_torsion_atom_site_label_3
_geom_torsion_atom_site_label_4
_geom_torsion
_geom_torsion_site_symmetry_1
_geom_torsion_site_symmetry_4
O4 Mn1 O1 C14 -165.56(16) 1_655 .
O4 Mn1 O1 C14 14.44(16) 3_655 .
O1 Mn1 O1 C14 -62.19(15) 3_755 .
N1 Mn1 O1 C14 113.62(15) 3_755 .
N1 Mn1 O1 C14 -66.38(15) . .
O4 Mn1 O1 Mn2 -55.06(5) 1_655 .
O4 Mn1 O1 Mn2 124.94(5) 3_655 .
O1 Mn1 O1 Mn2 48.31(5) 3_755 .
N1 Mn1 O1 Mn2 -135.88(6) 3_755 .
N1 Mn1 O1 Mn2 44.12(6) . .
O3 Mn2 O1 C14 -179.04(10) 1_655 .
N4 Mn2 O1 C14 -85.71(11) 4_565 .
N2 Mn2 O1 C14 87.74(11) . .
N5 Mn2 O1 C14 -6.4(4) 4_565 .
O2 Mn2 O1 C14 -0.33(10) . .
O3 Mn2 O1 Mn1 47.44(6) 1_655 .
N4 Mn2 O1 Mn1 140.77(6) 4_565 .
N2 Mn2 O1 Mn1 -45.79(6) . .
N5 Mn2 O1 Mn1 -139.9(3) 4_565 .
O2 Mn2 O1 Mn1 -133.86(7) . .
O3 Mn2 O2 C14 3.7(2) 1_655 .
N4 Mn2 O2 C14 95.76(11) 4_565 .
N2 Mn2 O2 C14 -87.32(11) . .
O1 Mn2 O2 C14 0.34(10) . .
N5 Mn2 O2 C14 179.25(11) 4_565 .
O4 Mn1 N1 C1 -137.82(18) 1_655 .
O4 Mn1 N1 C1 42.18(18) 3_655 .
O1 Mn1 N1 C1 138.67(18) . .
O1 Mn1 N1 C1 -41.33(18) 3_755 .
N1 Mn1 N1 C1 82.4(2) 3_755 .
O4 Mn1 N1 N2 56.12(14) 1_655 .
O4 Mn1 N1 N2 -123.88(14) 3_655 .
O1 Mn1 N1 N2 -27.40(13) . .
O1 Mn1 N1 N2 152.60(13) 3_755 .
N1 Mn1 N1 N2 -83.64(12) 3_755 .
C1 N1 N2 N3 0.2(2) . .
Mn1 N1 N2 N3 170.06(12) . .
C1 N1 N2 Mn2 -173.09(12) . .
Mn1 N1 N2 Mn2 -3.23(18) . .
O3 Mn2 N2 N3 117.94(16) 1_655 .
N4 Mn2 N2 N3 -56.4(6) 4_565 .
O1 Mn2 N2 N3 -140.32(16) . .
N5 Mn2 N2 N3 30.26(17) 4_565 .
O2 Mn2 N2 N3 -84.25(16) . .
O3 Mn2 N2 N1 -70.31(14) 1_655 .
N4 Mn2 N2 N1 115.4(5) 4_565 .
O1 Mn2 N2 N1 31.43(13) . .
N5 Mn2 N2 N1 -157.98(13) 4_565 .
O2 Mn2 N2 N1 87.50(13) . .
N1 N2 N3 N4 -0.4(2) . .
Mn2 N2 N3 N4 171.87(12) . .
N2 N3 N4 C1 0.5(2) . .
N2 N3 N4 Mn2 166.14(12) . 4_566
N2 N1 C1 N4 0.1(2) . .
Mn1 N1 C1 N4 -167.34(13) . .
N2 N1 C1 C2 -179.65(18) . .
Mn1 N1 C1 C2 12.9(3) . .
N3 N4 C1 N1 -0.4(2) . .
Mn2 N4 C1 N1 -166.69(12) 4_566 .
N3 N4 C1 C2 179.40(17) . .
Mn2 N4 C1 C2 13.1(3) 4_566 .
N1 C1 C2 C3 118.4(2) . .
N4 C1 C2 C3 -61.3(2) . .
C4 N5 C3 C7 2.8(3) . .
Mn2 N5 C3 C7 166.87(15) 4_566 .
C4 N5 C3 C2 -177.99(17) . .
Mn2 N5 C3 C2 -13.9(2) 4_566 .
C1 C2 C3 N5 59.2(2) . .
C1 C2 C3 C7 -121.6(2) . .
C3 N5 C4 C5 -1.5(3) . .
Mn2 N5 C4 C5 -167.32(17) 4_566 .
N5 C4 C5 C6 -0.6(3) . .
C4 C5 C6 C7 1.3(3) . .
N5 C3 C7 C6 -2.0(3) . .
C2 C3 C7 C6 178.75(19) . .
C5 C6 C7 C3 -0.1(3) . .
C13 C8 C9 C10 3.4(3) . .
C14 C8 C9 C10 -171.03(17) . .
C8 C9 C10 C11 -0.6(3) . .
C8 C9 C10 C15 174.77(17) . .
C9 C10 C11 C12 -2.2(3) . .
C15 C10 C11 C12 -177.79(17) . .
C10 C11 C12 C13 2.4(3) . .
C10 C11 C12 N6 178.24(17) . .
O6 N6 C12 C13 -16.9(3) . .
O5 N6 C12 C13 160.63(19) . .
O6 N6 C12 C11 167.03(19) . .
O5 N6 C12 C11 -15.4(3) . .
C11 C12 C13 C8 0.4(3) . .
N6 C12 C13 C8 -175.53(17) . .
C9 C8 C13 C12 -3.2(3) . .
C14 C8 C13 C12 171.29(17) . .
Mn2 O2 C14 O1 -0.58(17) . .
Mn2 O2 C14 C8 176.89(16) . .
Mn1 O1 C14 O2 115.43(17) . .
Mn2 O1 C14 O2 0.63(18) . .
Mn1 O1 C14 C8 -62.2(2) . .
Mn2 O1 C14 C8 -176.97(13) . .
C9 C8 C14 O2 -14.5(3) . .
C13 C8 C14 O2 171.14(18) . .
C9 C8 C14 O1 163.11(17) . .
C13 C8 C14 O1 -11.3(3) . .
Mn2 O3 C15 O4 -21.8(3) 1_455 .
Mn2 O3 C15 C10 158.98(13) 1_455 .
Mn1 O4 C15 O3 -12.8(3) 1_455 .
Mn1 O4 C15 C10 166.52(15) 1_455 .
C11 C10 C15 O3 -170.80(17) . .
C9 C10 C15 O3 13.7(3) . .
C11 C10 C15 O4 9.9(2) . .
C9 C10 C15 O4 -165.63(17) . .
